data_7160216
loop_
_publ_author_name
'Cheruthu, Nusaiba Madappuram'
'Hashim, P. K.'
'Sahu, Saugata'
'Takahashi, Kiyonori'
'Nakamura, Takayoshi'
'Mitomo, Hideyuki'
'Ijiro, Kuniharu'
'Tamaoki, Nobuyuki'

_publ_section_title
;
 Azophotoswitches containing thiazole, isothiazole, thiadiazole, and
 isothiadiazole
;
_journal_name_full 'Organic &amp; Biomolecular Chemistry'
_journal_paper_doi 10.1039/D4OB01573H
_journal_year 2024
_chemical_formula_moiety 'C8 H6 N4 S'
_chemical_formula_sum 'C8 H6 N4 S'
_chemical_formula_weight 190.23
_space_group_crystal_system orthorhombic
_space_group_IT_number 19
_space_group_name_Hall 'P 2ac 2ab'
_space_group_name_H-M_alt 'P 21 21 21'
_atom_sites_solution_hydrogens geom
_audit_creation_date 2024-02-28
_audit_creation_method
;
Olex2 1.3-ac4
(compiled 2020.11.27 svn.r5f609507 for Rigaku Oxford Diffraction, GUI svn.r6214)
;
_audit_update_record
;
2024-07-16 deposited with the CCDC.	2024-11-06 downloaded from the CCDC.
;
_cell_angle_alpha 90
_cell_angle_beta 90
_cell_angle_gamma 90
_cell_formula_units_Z 4
_cell_length_a 5.9619(3)
_cell_length_b 8.0466(6)
_cell_length_c 18.1430(11)
_cell_measurement_reflns_used 3993
_cell_measurement_temperature 200.00(14)
_cell_measurement_theta_max 29.9870
_cell_measurement_theta_min 2.2210
_cell_volume 870.37(9)
_computing_cell_refinement 'CrysAlisPro 1.171.42.67a (Rigaku OD, 2022)'
_computing_data_collection 'CrysAlisPro 1.171.42.67a (Rigaku OD, 2022)'
_computing_data_reduction 'CrysAlisPro 1.171.42.67a (Rigaku OD, 2022)'
_computing_molecular_graphics 'Olex2 1.3-ac4 (Dolomanov et al., 2009)'
_computing_publication_material 'Olex2 1.3-ac4 (Dolomanov et al., 2009)'
_computing_structure_refinement 'SHELXL 2018/3 (Sheldrick, 2015)'
_diffrn_ambient_environment N~2~
_diffrn_ambient_temperature 200.00(14)
_diffrn_detector 'Hybrid Pixel Array Detector'
_diffrn_detector_area_resol_mean 10.0000
_diffrn_detector_type HyPix
_diffrn_measured_fraction_theta_full 0.998
_diffrn_measured_fraction_theta_max 0.857
_diffrn_measurement_details
;
List of Runs (angles in degrees, time in seconds):

  # Type    Start    End  Width  t~exp~   \w     \q     \k     \f   Frames
#--------------------------------------------------------------------------
  1  \w    -17.00  65.00   0.50    0.59    --   -5.45  37.00  60.00  164
  2  \w      8.00  33.00   0.50    0.59    --    5.68  71.00  64.00   50
  3  \w     -6.00  41.00   0.50    0.59    --    5.68  50.00-122.00   94
  4  \w    -14.00  37.00   0.50    0.59    --    5.68 -99.00  60.00  102
;
_diffrn_measurement_device 'four-circle diffractometer'
_diffrn_measurement_device_type 'XtaLAB Synergy R, HyPix'
_diffrn_measurement_method '\w scans'
_diffrn_orient_matrix_type 'CrysAlisPro convention (1999,Acta A55,543-557)'
_diffrn_orient_matrix_UB_11 -0.0951784000
_diffrn_orient_matrix_UB_12 -0.0094070000
_diffrn_orient_matrix_UB_13 0.0230870000
_diffrn_orient_matrix_UB_21 0.0010489000
_diffrn_orient_matrix_UB_22 -0.0868613000
_diffrn_orient_matrix_UB_23 -0.0064567000
_diffrn_orient_matrix_UB_31 0.0714772000
_diffrn_orient_matrix_UB_32 -0.0112059000
_diffrn_orient_matrix_UB_33 0.0308921000
_diffrn_radiation_monochromator mirror
_diffrn_radiation_probe x-ray
_diffrn_radiation_type 'Mo K\a'
_diffrn_radiation_wavelength 0.71073
_diffrn_reflns_av_R_equivalents 0.0359
_diffrn_reflns_av_unetI/netI 0.0410
_diffrn_reflns_Laue_measured_fraction_full 0.998
_diffrn_reflns_Laue_measured_fraction_max 0.857
_diffrn_reflns_limit_h_max 7
_diffrn_reflns_limit_h_min -7
_diffrn_reflns_limit_k_max 8
_diffrn_reflns_limit_k_min -10
_diffrn_reflns_limit_l_max 26
_diffrn_reflns_limit_l_min -21
_diffrn_reflns_number 6333
_diffrn_reflns_point_group_measured_fraction_full 0.999
_diffrn_reflns_point_group_measured_fraction_max 0.815
_diffrn_reflns_theta_full 25.242
_diffrn_reflns_theta_max 30.875
_diffrn_reflns_theta_min 2.245
_diffrn_source 'micro-focus sealed X-ray tube'
_diffrn_source_type 'Mova (Mo) X-ray Source'
_exptl_absorpt_coefficient_mu 0.325
_exptl_absorpt_correction_T_max 1.00000
_exptl_absorpt_correction_T_min 0.14391
_exptl_absorpt_correction_type multi-scan
_exptl_absorpt_process_details
;
CrysAlisPro 1.171.42.67a (Rigaku Oxford Diffraction, 2022)
Empirical absorption correction using spherical harmonics,
implemented in SCALE3 ABSPACK scaling algorithm.
;
_exptl_crystal_colour orange
_exptl_crystal_colour_primary orange
_exptl_crystal_density_diffrn 1.452
_exptl_crystal_description block
_exptl_crystal_F_000 392
_exptl_crystal_size_max 0.88
_exptl_crystal_size_mid 0.19
_exptl_crystal_size_min 0.17
_refine_diff_density_max 0.393
_refine_diff_density_min -0.185
_refine_diff_density_rms 0.073
_refine_ls_abs_structure_details
;
 Flack x determined using 618 quotients [(I+)-(I-)]/[(I+)+(I-)]
 (Parsons, Flack and Wagner, Acta Cryst. B69 (2013) 249-259).
;
_refine_ls_abs_structure_Flack -0.04(5)
_refine_ls_extinction_method none
_refine_ls_goodness_of_fit_ref 1.030
_refine_ls_hydrogen_treatment constr
_refine_ls_matrix_type full
_refine_ls_number_parameters 118
_refine_ls_number_reflns 2249
_refine_ls_number_restraints 0
_refine_ls_restrained_S_all 1.030
_refine_ls_R_factor_all 0.0590
_refine_ls_R_factor_gt 0.0463
_refine_ls_shift/su_max 0.000
_refine_ls_shift/su_mean 0.000
_refine_ls_structure_factor_coef Fsqd
_refine_ls_weighting_details 'w=1/[\s^2^(Fo^2^)+(0.0733P)^2^] where P=(Fo^2^+2Fc^2^)/3'
_refine_ls_weighting_scheme calc
_refine_ls_wR_factor_gt 0.1131
_refine_ls_wR_factor_ref 0.1183
_reflns_Friedel_coverage 0.624
_reflns_Friedel_fraction_full 1.000
_reflns_Friedel_fraction_max 0.756
_reflns_number_gt 1810
_reflns_number_total 2249
_reflns_threshold_expression 'I > 2\s(I)'
_cod_data_source_file d4ob01573h2.cif
_cod_data_source_block exp_2732_auto
_cod_database_code 7160216
_shelx_shelxl_version_number 2018/3
_chemical_oxdiff_formula C7H6N4S
_chemical_oxdiff_usercomment '200K, cis_Ph_NN_123N2S'
_shelx_space_group_comment
;
The symmetry employed for this shelxl refinement is uniquely defined
by the following loop, which should always be used as a source of
symmetry information in preference to the above space-group names.
They are only intended as comments.
;
_shelx_estimated_absorpt_t_max 0.947
_shelx_estimated_absorpt_t_min 0.763
_reflns_odcompleteness_completeness 99.91
_reflns_odcompleteness_iscentric 1
_reflns_odcompleteness_theta 26.32
_olex2_refinement_description
;
1. Fixed Uiso
 At 1.2 times of:
  All C(H) groups
2.a Aromatic/amide H refined with riding coordinates:
 C10(H10), C5(H5), C6(H6), C4(H4), C3(H3), C2(H2)
;
_olex2_submission_special_instructions 'No special instructions were received'
_oxdiff_exptl_absorpt_empirical_details
;
Empirical correction (ABSPACK) includes:
- Absorption correction using spherical harmonics
- Frame scaling
;
_oxdiff_exptl_absorpt_empirical_full_max 2.881
_oxdiff_exptl_absorpt_empirical_full_min 0.248

loop_
_space_group_symop_operation_xyz
'x, y, z'
'-x+1/2, -y, z+1/2'
'-x, y+1/2, -z+1/2'
'x+1/2, -y+1/2, -z'

loop_
_atom_site_label
_atom_site_type_symbol
_atom_site_fract_x
_atom_site_fract_y
_atom_site_fract_z
_atom_site_U_iso_or_equiv
_atom_site_adp_type
_atom_site_occupancy
_atom_site_site_symmetry_order
_atom_site_calc_flag
_atom_site_refinement_flags_posn
_atom_site_refinement_flags_adp
_atom_site_refinement_flags_occupancy
_atom_site_disorder_assembly
_atom_site_disorder_group
S13 S 0.80062(12) 0.35746(10) 0.59010(4) 0.0439(2) Uani 1 1 d . . . . .
N8 N 0.3222(4) 0.3035(4) 0.59051(15) 0.0498(6) Uani 1 1 d . . . . .
N11 N 0.7021(5) 0.6221(4) 0.52780(16) 0.0548(7) Uani 1 1 d . . . . .
N12 N 0.8749(5) 0.5379(4) 0.55051(17) 0.0513(7) Uani 1 1 d . . . . .
N7 N 0.3183(5) 0.1742(4) 0.62799(18) 0.0585(8) Uani 1 1 d . . . . .
C10 C 0.5050(6) 0.5450(4) 0.54154(18) 0.0472(8) Uani 1 1 d . . . . .
H10 H 0.364870 0.591870 0.527820 0.057 Uiso 1 1 calc R U . . .
C5 C 0.8353(6) -0.0708(5) 0.65787(18) 0.0531(8) Uani 1 1 d . . . . .
H5 H 0.924443 -0.150052 0.632401 0.064 Uiso 1 1 calc R U . . .
C9 C 0.5208(5) 0.3963(4) 0.57618(16) 0.0404(7) Uani 1 1 d . . . . .
C1 C 0.5209(5) 0.1107(4) 0.66176(19) 0.0475(8) Uani 1 1 d . . . . .
C6 C 0.6450(6) -0.0070(5) 0.62516(17) 0.0492(8) Uani 1 1 d . . . . .
H6 H 0.600128 -0.044271 0.577710 0.059 Uiso 1 1 calc R U . . .
C4 C 0.8968(7) -0.0189(5) 0.7283(2) 0.0566(9) Uani 1 1 d . . . . .
H4 H 1.030091 -0.060529 0.750241 0.068 Uiso 1 1 calc R U . . .
C3 C 0.7640(7) 0.0934(5) 0.7663(2) 0.0561(9) Uani 1 1 d . . . . .
H3 H 0.802772 0.125407 0.815102 0.067 Uiso 1 1 calc R U . . .
C2 C 0.5762(6) 0.1581(5) 0.7333(2) 0.0573(9) Uani 1 1 d . . . . .
H2 H 0.484329 0.234965 0.759096 0.069 Uiso 1 1 calc R U . . .

loop_
_atom_site_aniso_label
_atom_site_aniso_U_11
_atom_site_aniso_U_22
_atom_site_aniso_U_33
_atom_site_aniso_U_23
_atom_site_aniso_U_13
_atom_site_aniso_U_12
S13 0.0275(3) 0.0460(4) 0.0581(4) 0.0104(3) -0.0009(3) 0.0001(3)
N8 0.0297(13) 0.0551(16) 0.0645(15) 0.0054(14) -0.0001(13) 0.0020(12)
N11 0.0545(16) 0.0476(15) 0.0622(15) 0.0137(13) -0.0018(14) 0.0005(16)
N12 0.0389(14) 0.0489(18) 0.0662(16) 0.0085(14) 0.0053(13) -0.0032(13)
N7 0.0315(13) 0.0548(18) 0.089(2) 0.0102(15) 0.0037(13) 0.0011(14)
C10 0.0391(16) 0.0502(19) 0.0524(17) 0.0042(14) -0.0060(13) 0.0093(15)
C5 0.052(2) 0.0509(18) 0.0568(17) 0.0077(16) 0.0017(16) 0.0079(16)
C9 0.0280(13) 0.0485(18) 0.0447(14) -0.0016(13) -0.0012(10) 0.0037(12)
C1 0.0347(15) 0.0448(18) 0.0629(19) 0.0129(15) 0.0050(14) -0.0050(14)
C6 0.0452(19) 0.0513(19) 0.0512(17) 0.0053(15) 0.0015(13) -0.0010(15)
C4 0.0485(19) 0.058(2) 0.0629(19) 0.0156(19) -0.0083(16) -0.0063(17)
C3 0.062(2) 0.0531(19) 0.0531(16) 0.0025(15) 0.0012(16) -0.0122(18)
C2 0.053(2) 0.051(2) 0.068(2) -0.0020(19) 0.0130(16) -0.0016(18)

loop_
_atom_type_symbol
_atom_type_description
_atom_type_scat_dispersion_real
_atom_type_scat_dispersion_imag
_atom_type_scat_source
C C 0.0033 0.0016 'International Tables Vol C Tables 4.2.6.8 and 6.1.1.4'
H H 0.0000 0.0000 'International Tables Vol C Tables 4.2.6.8 and 6.1.1.4'
N N 0.0061 0.0033 'International Tables Vol C Tables 4.2.6.8 and 6.1.1.4'
S S 0.1246 0.1234 'International Tables Vol C Tables 4.2.6.8 and 6.1.1.4'

loop_
_geom_angle_atom_site_label_1
_geom_angle_atom_site_label_2
_geom_angle_atom_site_label_3
_geom_angle
_geom_angle_site_symmetry_1
_geom_angle_site_symmetry_3
_geom_angle_publ_flag
N12 S13 C9 92.05(16) . . ?
N7 N8 C9 123.7(3) . . ?
N12 N11 C10 113.0(3) . . ?
N11 N12 S13 112.2(2) . . ?
N8 N7 C1 120.7(3) . . ?
N11 C10 C9 115.5(3) . . ?
C6 C5 C4 120.0(4) . . ?
N8 C9 S13 133.3(2) . . ?
C10 C9 S13 107.3(2) . . ?
C10 C9 N8 119.4(3) . . ?
C6 C1 N7 119.2(3) . . ?
C6 C1 C2 120.8(3) . . ?
C2 C1 N7 119.7(3) . . ?
C1 C6 C5 119.5(3) . . ?
C3 C4 C5 120.2(4) . . ?
C2 C3 C4 119.7(3) . . ?
C3 C2 C1 119.8(3) . . ?

loop_
_geom_bond_atom_site_label_1
_geom_bond_atom_site_label_2
_geom_bond_distance
_geom_bond_site_symmetry_2
_geom_bond_publ_flag
S13 N12 1.680(3) . ?
S13 C9 1.716(3) . ?
N8 N7 1.243(4) . ?
N8 C9 1.424(4) . ?
N11 N12 1.300(4) . ?
N11 C10 1.352(5) . ?
N7 C1 1.448(4) . ?
C10 C9 1.354(5) . ?
C5 C6 1.380(5) . ?
C5 C4 1.393(5) . ?
C1 C6 1.373(5) . ?
C1 C2 1.392(5) . ?
C4 C3 1.385(6) . ?
C3 C2 1.373(6) . ?
